data_2015449
loop_
_publ_author_name
'Ossowski, Jerzy'
'Ku\'s, Piotr'
'N\"ather, Christian'
'Jones, Peter G.'

_publ_section_title
;
 Two polymorphs of <i>N</i>,<i>N</i>'-diphenethylterephthalamide
;
_journal_coeditor_code LN3008
_journal_issue 7
_journal_name_full 'Acta Crystallographica Section C'
_journal_page_first o369
_journal_page_last o371
_journal_paper_doi 10.1107/S0108270106017422
_journal_volume 62
_journal_year 2006
_chemical_formula_iupac 'C24 H24 N2 O2'
_chemical_formula_moiety 'C24 H24 N2 O2'
_chemical_formula_sum 'C24 H24 N2 O2'
_chemical_formula_weight 372.45
_chemical_name_systematic
;
N,N'-Diphenethylterephthalamide
;
_space_group_IT_number 2
_symmetry_cell_setting triclinic
_symmetry_space_group_name_Hall '-P 1'
_symmetry_space_group_name_H-M 'P -1'
_atom_sites_solution_hydrogens geom
_atom_sites_solution_primary direct
_atom_sites_solution_secondary difmap
_audit_creation_method SHELXL-97
_cell_angle_alpha 95.305(5)
_cell_angle_beta 98.541(5)
_cell_angle_gamma 101.663(5)
_cell_formula_units_Z 1
_cell_length_a 5.1845(12)
_cell_length_b 9.719(2)
_cell_length_c 10.041(2)
_cell_measurement_reflns_used 3748
_cell_measurement_temperature 133(2)
_cell_measurement_theta_max 30.53
_cell_measurement_theta_min 2.79
_cell_volume 486.07(18)
_computing_cell_refinement 'SAINT (Bruker, 1998)'
_computing_data_collection 'SMART (Bruker, 1998)'
_computing_data_reduction SAINT
_computing_molecular_graphics 'XP (Siemens, 1994)'
_computing_publication_material SHELXL97
_computing_structure_refinement 'SHELXL97 (Sheldrick, 1997)'
_computing_structure_solution 'SHELXS97 (Sheldrick, 1997)'
_diffrn_ambient_temperature 133(2)
_diffrn_detector_area_resol_mean 8.192
_diffrn_measured_fraction_theta_full 0.980
_diffrn_measured_fraction_theta_max 0.977
_diffrn_measurement_device_type 'Bruker SMART 1000 CCD area detector'
_diffrn_measurement_method '\w scan'
_diffrn_radiation_monochromator graphite
_diffrn_radiation_source 'fine-focus sealed tube'
_diffrn_radiation_type MoK\a
_diffrn_radiation_wavelength 0.71073
_diffrn_reflns_av_R_equivalents 0.0330
_diffrn_reflns_av_sigmaI/netI 0.0374
_diffrn_reflns_limit_h_max 7
_diffrn_reflns_limit_h_min -7
_diffrn_reflns_limit_k_max 13
_diffrn_reflns_limit_k_min -13
_diffrn_reflns_limit_l_max 13
_diffrn_reflns_limit_l_min -14
_diffrn_reflns_number 5728
_diffrn_reflns_theta_full 30.00
_diffrn_reflns_theta_max 30.50
_diffrn_reflns_theta_min 2.07
_diffrn_standards_number 0
_exptl_absorpt_coefficient_mu 0.081
_exptl_absorpt_correction_type none
_exptl_crystal_colour colourless
_exptl_crystal_density_diffrn 1.272
_exptl_crystal_density_method 'not measured'
_exptl_crystal_description tablet
_exptl_crystal_F_000 198
_exptl_crystal_size_max 0.4
_exptl_crystal_size_mid 0.2
_exptl_crystal_size_min 0.1
_refine_diff_density_max 0.406
_refine_diff_density_min -0.225
_refine_ls_extinction_method none
_refine_ls_goodness_of_fit_ref 1.033
_refine_ls_hydrogen_treatment mixed
_refine_ls_matrix_type full
_refine_ls_number_parameters 131
_refine_ls_number_reflns 2899
_refine_ls_number_restraints 0
_refine_ls_restrained_S_all 1.033
_refine_ls_R_factor_all 0.0616
_refine_ls_R_factor_gt 0.0464
_refine_ls_shift/su_max 0.000
_refine_ls_shift/su_mean 0.000
_refine_ls_structure_factor_coef Fsqd
_refine_ls_weighting_details 'calc w=1/[\s^2^(Fo^2^)+(0.0648P)^2^+0.1016P] where P=(Fo^2^+2Fc^2^)/3'
_refine_ls_weighting_scheme calc
_refine_ls_wR_factor_gt 0.1196
_refine_ls_wR_factor_ref 0.1270
_reflns_number_gt 2271
_reflns_number_total 2899
_reflns_threshold_expression 'I > 2\s(I)'
_cod_data_source_file ln3008.cif
_cod_data_source_block T
_cod_original_cell_volume 486.08(18)
_cod_database_code 2015449

loop_
_symmetry_equiv_pos_as_xyz
'x, y, z'
'-x, -y, -z'

loop_
_atom_site_type_symbol
_atom_site_label
_atom_site_fract_x
_atom_site_fract_y
_atom_site_fract_z
_atom_site_U_iso_or_equiv
_atom_site_adp_type
_atom_site_calc_flag
_atom_site_refinement_flags
_atom_site_occupancy
O O1 0.20205(16) 0.32616(10) 0.26726(9) 0.0277(2) Uani d . 1
N N1 0.63551(19) 0.30544(11) 0.29535(11) 0.0245(2) Uani d . 1
H H1 0.783(3) 0.3201(16) 0.2636(16) 0.030(4) Uiso d . 1
C C1 0.4699(2) 0.42616(11) 0.11183(11) 0.0183(2) Uani d . 1
C C2 0.7147(2) 0.51500(12) 0.10553(11) 0.0200(2) Uani d . 1
H H2 0.8614 0.5254 0.1775 0.024 Uiso calc R 1
C C3 0.2556(2) 0.41176(12) 0.00574(12) 0.0207(2) Uani d . 1
H H3 0.0886 0.3516 0.0096 0.025 Uiso calc R 1
C C4 0.4242(2) 0.34843(12) 0.23175(11) 0.0199(2) Uani d . 1
C C5 0.6235(2) 0.22751(13) 0.41224(12) 0.0252(2) Uani d . 1
H H5A 0.6548 0.1319 0.3879 0.030 Uiso calc R 1
H H5B 0.4423 0.2159 0.4359 0.030 Uiso calc R 1
C C6 0.8290(3) 0.30203(14) 0.53544(13) 0.0292(3) Uani d . 1
H H6A 1.0106 0.3154 0.5120 0.035 Uiso calc R 1
H H6B 0.7953 0.3966 0.5622 0.035 Uiso calc R 1
C C7 0.8129(2) 0.21525(12) 0.65279(11) 0.0219(2) Uani d . 1
C C8 0.9578(2) 0.10983(13) 0.66794(12) 0.0262(3) Uani d . 1
H H8 1.0736 0.0944 0.6058 0.031 Uiso calc R 1
C C9 0.9343(3) 0.02702(14) 0.77316(14) 0.0310(3) Uani d . 1
H H9 1.0340 -0.0445 0.7824 0.037 Uiso calc R 1
C C10 0.7663(3) 0.04841(15) 0.86445(13) 0.0324(3) Uani d . 1
H H10 0.7497 -0.0086 0.9360 0.039 Uiso calc R 1
C C11 0.6226(3) 0.15343(15) 0.85077(13) 0.0322(3) Uani d . 1
H H11 0.5082 0.1691 0.9135 0.039 Uiso calc R 1
C C12 0.6454(2) 0.23592(13) 0.74555(13) 0.0274(3) Uani d . 1
H H12 0.5454 0.3074 0.7368 0.033 Uiso calc R 1

loop_
_atom_site_aniso_label
_atom_site_aniso_U_11
_atom_site_aniso_U_22
_atom_site_aniso_U_33
_atom_site_aniso_U_12
_atom_site_aniso_U_13
_atom_site_aniso_U_23
O1 0.0161(4) 0.0382(5) 0.0334(5) 0.0084(3) 0.0088(3) 0.0157(4)
N1 0.0151(4) 0.0353(6) 0.0263(5) 0.0069(4) 0.0055(4) 0.0150(4)
C1 0.0150(5) 0.0207(5) 0.0211(5) 0.0056(4) 0.0044(4) 0.0054(4)
C2 0.0136(4) 0.0242(5) 0.0215(5) 0.0037(4) 0.0005(4) 0.0046(4)
C3 0.0130(4) 0.0227(5) 0.0263(5) 0.0021(4) 0.0034(4) 0.0058(4)
C4 0.0151(5) 0.0228(5) 0.0223(5) 0.0041(4) 0.0031(4) 0.0060(4)
C5 0.0187(5) 0.0317(6) 0.0253(6) 0.0031(4) 0.0015(4) 0.0133(5)
C6 0.0275(6) 0.0299(6) 0.0266(6) -0.0018(5) 0.0012(5) 0.0093(5)
C7 0.0187(5) 0.0233(5) 0.0196(5) -0.0019(4) -0.0005(4) 0.0026(4)
C8 0.0213(5) 0.0317(6) 0.0245(6) 0.0041(4) 0.0040(4) 0.0019(5)
C9 0.0269(6) 0.0300(6) 0.0343(7) 0.0055(5) -0.0021(5) 0.0087(5)
C10 0.0282(6) 0.0380(7) 0.0250(6) -0.0055(5) -0.0021(5) 0.0122(5)
C11 0.0254(6) 0.0446(7) 0.0237(6) -0.0002(5) 0.0074(5) 0.0017(5)
C12 0.0231(6) 0.0300(6) 0.0280(6) 0.0056(4) 0.0031(4) 0.0007(5)

loop_
_atom_type_symbol
_atom_type_description
_atom_type_scat_dispersion_real
_atom_type_scat_dispersion_imag
_atom_type_scat_source
C C 0.0033 0.0016 'International Tables Vol C Tables 4.2.6.8 and 6.1.1.4'
H H 0.0000 0.0000 'International Tables Vol C Tables 4.2.6.8 and 6.1.1.4'
N N 0.0061 0.0033 'International Tables Vol C Tables 4.2.6.8 and 6.1.1.4'
O O 0.0106 0.0060 'International Tables Vol C Tables 4.2.6.8 and 6.1.1.4'

loop_
_geom_angle_atom_site_label_1
_geom_angle_atom_site_label_2
_geom_angle_atom_site_label_3
_geom_angle_site_symmetry_1
_geom_angle
_geom_angle_publ_flag
C4 N1 C5 . 122.93(9) ?
C3 C1 C2 . 119.48(10) ?
C3 C1 C4 . 118.12(9) y
C2 C1 C4 . 122.36(9) y
C3 C2 C1 2_665 120.19(10) ?
C2 C3 C1 2_665 120.33(10) ?
O1 C4 N1 . 123.30(10) ?
O1 C4 C1 . 120.55(9) ?
N1 C4 C1 . 116.15(9) ?
N1 C5 C6 . 112.32(10) ?
C7 C6 C5 . 110.25(10) ?
C12 C7 C8 . 118.48(11) ?
C12 C7 C6 . 120.52(11) ?
C8 C7 C6 . 120.96(11) ?
C9 C8 C7 . 120.61(12) ?
C10 C9 C8 . 120.30(12) ?
C9 C10 C11 . 119.55(12) ?
C10 C11 C12 . 120.19(12) ?
C11 C12 C7 . 120.87(12) ?
C4 N1 H1 . 119.3(10) ?
C5 N1 H1 . 117.7(10) ?
C3 C2 H2 2_665 119.9 ?
C1 C2 H2 . 119.9 ?
C2 C3 H3 2_665 119.8 ?
C1 C3 H3 . 119.8 ?
N1 C5 H5A . 109.1 ?
C6 C5 H5A . 109.1 ?
N1 C5 H5B . 109.1 ?
C6 C5 H5B . 109.1 ?
H5A C5 H5B . 107.9 ?
C7 C6 H6A . 109.6 ?
C5 C6 H6A . 109.6 ?
C7 C6 H6B . 109.6 ?
C5 C6 H6B . 109.6 ?
H6A C6 H6B . 108.1 ?
C9 C8 H8 . 119.7 ?
C7 C8 H8 . 119.7 ?
C10 C9 H9 . 119.8 ?
C8 C9 H9 . 119.8 ?
C9 C10 H10 . 120.2 ?
C11 C10 H10 . 120.2 ?
C10 C11 H11 . 119.9 ?
C12 C11 H11 . 119.9 ?
C11 C12 H12 . 119.6 ?
C7 C12 H12 . 119.6 ?

loop_
_geom_bond_atom_site_label_1
_geom_bond_atom_site_label_2
_geom_bond_site_symmetry_2
_geom_bond_distance
_geom_bond_publ_flag
O1 C4 . 1.2395(13) y
N1 C4 . 1.3449(14) y
N1 C5 . 1.4568(14) y
C1 C3 . 1.3953(15) ?
C1 C2 . 1.3971(15) ?
C1 C4 . 1.5023(15) ?
C2 C3 2_665 1.3901(15) ?
C3 C2 2_665 1.3901(15) ?
C5 C6 . 1.5235(17) y
C6 C7 . 1.5137(16) y
C7 C12 . 1.3920(17) ?
C7 C8 . 1.3940(17) ?
C8 C9 . 1.3909(18) ?
C9 C10 . 1.385(2) ?
C10 C11 . 1.385(2) ?
C11 C12 . 1.3886(18) ?
N1 H1 . 0.864(16) ?
C2 H2 . 0.9500 ?
C3 H3 . 0.9500 ?
C5 H5A . 0.9900 ?
C5 H5B . 0.9900 ?
C6 H6A . 0.9900 ?
C6 H6B . 0.9900 ?
C8 H8 . 0.9500 ?
C9 H9 . 0.9500 ?
C10 H10 . 0.9500 ?
C11 H11 . 0.9500 ?
C12 H12 . 0.9500 ?

loop_
_geom_hbond_atom_site_label_D
_geom_hbond_atom_site_label_H
_geom_hbond_atom_site_label_A
_geom_hbond_site_symmetry_A
_geom_hbond_distance_DH
_geom_hbond_distance_HA
_geom_hbond_distance_DA
_geom_hbond_angle_DHA
N1 H1 O1 1_655 0.864(16) 2.155(16) 2.9606(14) 155.1(14)
C6 H6A O1 1_655 0.99 2.79 3.5395(17) 133
C9 H9 O1 2_656 0.95 2.73 3.3351(18) 122

loop_
_geom_torsion_atom_site_label_1
_geom_torsion_atom_site_label_2
_geom_torsion_atom_site_label_3
_geom_torsion_atom_site_label_4
_geom_torsion_site_symmetry_4
_geom_torsion
_geom_torsion_publ_flag
C3 C1 C2 C3 2_665 -0.10(18) ?
C4 C1 C2 C3 2_665 -177.89(10) ?
C2 C1 C3 C2 2_665 0.10(18) ?
C4 C1 C3 C2 2_665 177.99(10) ?
C5 N1 C4 O1 . 0.33(19) ?
C5 N1 C4 C1 . -179.32(11) y
C3 C1 C4 O1 . -31.21(16) y
C2 C1 C4 O1 . 146.61(12) ?
C3 C1 C4 N1 . 148.45(11) ?
C2 C1 C4 N1 . -33.72(16) ?
C4 N1 C5 C6 . -122.89(13) ?
N1 C5 C6 C7 . -178.62(10) y
C5 C6 C7 C12 . -90.35(14) ?
C5 C6 C7 C8 . 87.46(14) y
C12 C7 C8 C9 . 0.24(17) ?
C6 C7 C8 C9 . -177.61(11) ?
C7 C8 C9 C10 . -0.03(19) ?
C8 C9 C10 C11 . -0.35(19) ?
C9 C10 C11 C12 . 0.51(19) ?
C10 C11 C12 C7 . -0.30(19) ?
C8 C7 C12 C11 . -0.08(17) ?
C6 C7 C12 C11 . 177.78(11) ?
